data_7039182
loop_
_publ_author_name
'Wang, Jian-Feng'
'Liu, Shi-Yuan'
'Liu, Chun-Yu'
'Ren, Zhi-Gang'
'Lang, Jian-Ping'

_publ_section_title
;
 Silver(i) complexes with a P-N hybrid ligand and oxyanions: synthesis,
 structures, photocatalysis and photocurrent responses.
;
_journal_issue 22
_journal_name_full 'Dalton transactions (Cambridge, England : 2003)'
_journal_page_first 9294
_journal_page_last 9306
_journal_paper_doi 10.1039/c6dt01211f
_journal_volume 45
_journal_year 2016
_chemical_formula_moiety 'C62 H56 Ag4 N8 O12 P4'
_chemical_formula_sum 'C62 H56 Ag4 N8 O12 P4'
_chemical_formula_weight 1660.50
_chemical_name_systematic
;
 ?
;
_space_group_crystal_system triclinic
_space_group_IT_number 2
_space_group_name_Hall '-P 1'
_space_group_name_H-M_alt 'P -1'
_symmetry_space_group_name_Hall '-P 1'
_symmetry_space_group_name_H-M 'P -1'
_atom_sites_solution_hydrogens geom
_audit_update_record
;
2016-01-31 deposited with the CCDC.
2016-05-03 downloaded from the CCDC.
;
_cell_angle_alpha 115.21(3)
_cell_angle_beta 101.54(3)
_cell_angle_gamma 96.00(3)
_cell_formula_units_Z 1
_cell_length_a 9.777(2)
_cell_length_b 13.823(3)
_cell_length_c 14.107(3)
_cell_measurement_reflns_used 5853
_cell_measurement_temperature 223(2)
_cell_measurement_theta_max 27.4778
_cell_measurement_theta_min 3.0123
_cell_volume 1650.9(8)
_computing_cell_refinement 'CrystalClear, Ver. 1.30 (Rigaku/MSC, 2001)'
_computing_data_collection 'CrystalClear, Ver. 1.30 (Rigaku/MSC, 2001)'
_computing_data_reduction 'CrystalClear, Ver. 1.30 (Rigaku/MSC, 2001)'
_computing_molecular_graphics 'SHELXL-2013 (Sheldrick, 2013)'
_computing_structure_refinement 'SHELXL-2013 (Sheldrick, 2013)'
_computing_structure_solution 'SHELXL-2013 (Sheldrick, 2013)'
_diffrn_ambient_temperature 223(2)
_diffrn_measured_fraction_theta_full 0.989
_diffrn_measured_fraction_theta_max 0.982
_diffrn_measurement_device_type 'Rigaku Mercury'
_diffrn_measurement_method /w
_diffrn_radiation_monochromator graphite
_diffrn_radiation_source 'fine-focus sealed tube'
_diffrn_radiation_type MoK\a
_diffrn_radiation_wavelength 0.71073
_diffrn_reflns_av_R_equivalents 0.0234
_diffrn_reflns_av_unetI/netI 0.0388
_diffrn_reflns_Laue_measured_fraction_full 0.989
_diffrn_reflns_Laue_measured_fraction_max 0.982
_diffrn_reflns_limit_h_max 12
_diffrn_reflns_limit_h_min -12
_diffrn_reflns_limit_k_max 17
_diffrn_reflns_limit_k_min -17
_diffrn_reflns_limit_l_max 18
_diffrn_reflns_limit_l_min -18
_diffrn_reflns_number 15793
_diffrn_reflns_point_group_measured_fraction_full 0.989
_diffrn_reflns_point_group_measured_fraction_max 0.982
_diffrn_reflns_theta_full 25.242
_diffrn_reflns_theta_max 27.472
_diffrn_reflns_theta_min 3.012
_exptl_absorpt_coefficient_mu 1.331
_exptl_absorpt_correction_T_max 1.0000
_exptl_absorpt_correction_T_min 0.8060
_exptl_absorpt_correction_type multi-scan
_exptl_absorpt_process_details 'Jacobson, R. (1998) Private communication to Rigaku Company, Tokyo, Japan.'
_exptl_crystal_colour brown
_exptl_crystal_density_diffrn 1.670
_exptl_crystal_description block
_exptl_crystal_F_000 828
_exptl_crystal_size_max 0.200
_exptl_crystal_size_mid 0.200
_exptl_crystal_size_min 0.200
_refine_diff_density_max 0.742
_refine_diff_density_min -0.642
_refine_diff_density_rms 0.067
_refine_ls_extinction_method none
_refine_ls_goodness_of_fit_ref 0.991
_refine_ls_hydrogen_treatment constr
_refine_ls_matrix_type full
_refine_ls_number_parameters 406
_refine_ls_number_reflns 7420
_refine_ls_number_restraints 6
_refine_ls_restrained_S_all 0.997
_refine_ls_R_factor_all 0.0564
_refine_ls_R_factor_gt 0.0363
_refine_ls_shift/su_max 0.000
_refine_ls_shift/su_mean 0.000
_refine_ls_structure_factor_coef Fsqd
_refine_ls_weighting_details
;
 w=1/[\s^2^(Fo^2^)+(0.0534P)^2^]
 where P=(Fo^2^+2Fc^2^)/3
;
_refine_ls_weighting_scheme calc
_refine_ls_wR_factor_gt 0.0928
_refine_ls_wR_factor_ref 0.1008
_reflns_Friedel_coverage 0.000
_reflns_number_gt 5447
_reflns_number_total 7420
_reflns_threshold_expression 'I > 2\s(I)'
_cod_data_source_file c6dt01211f2.cif
_cod_data_source_block 1
_cod_depositor_comments
;
The following automatic conversions were performed:

'_exptl_absorpt_correction_type' value 'Multi-scan' changed to
'multi-scan' according to
/usr/data/users/saulius/crontab/automatic-downloads/rss-feeds/RSC/lib/dictionaries/cif_core.dic
dictionary named 'cif_core.dic' version 2.4.2 from 2011-04-26.

Automatic conversion script
Id: cif_fix_values 4268 2015-11-12 08:31:59Z antanas 

 Adding full bibliography for 7039182--7039188.cif.
;
_cod_original_cell_volume 1650.8(7)
_cod_database_code 7039182
_shelx_space_group_comment
;
The symmetry employed for this shelxl refinement is uniquely defined
by the following loop, which should always be used as a source of
symmetry information in preference to the above space-group names.
They are only intended as comments.
;
_shelx_estimated_absorpt_t_min 0.777
_shelx_estimated_absorpt_t_max 0.777
_shelxl_version_number 2013-2

loop_
_space_group_symop_operation_xyz
'x, y, z'
'-x, -y, -z'

loop_
_atom_site_label
_atom_site_type_symbol
_atom_site_fract_x
_atom_site_fract_y
_atom_site_fract_z
_atom_site_U_iso_or_equiv
_atom_site_adp_type
_atom_site_occupancy
_atom_site_site_symmetry_order
_atom_site_calc_flag
_atom_site_refinement_flags_posn
_atom_site_refinement_flags_adp
Ag1 Ag 0.67781(3) 0.31036(3) 0.22065(2) 0.06266(11) Uani 1 1 d . .
Ag2 Ag 0.81270(3) 0.66155(2) 0.48365(2) 0.05235(10) Uani 1 1 d . .
P1 P 0.43333(8) 0.24778(6) 0.19419(6) 0.04029(18) Uani 1 1 d . .
P2 P 0.32082(9) 0.20334(6) 0.51674(7) 0.0441(2) Uani 1 1 d . .
N1 N 0.4756(3) 0.2774(2) 0.4047(2) 0.0429(6) Uani 1 1 d . .
N2 N 0.7755(3) 0.51204(18) 0.51030(19) 0.0384(5) Uani 1 1 d . .
N3 N 0.8166(3) 0.5044(3) 0.2114(3) 0.0561(7) Uani 1 1 d . .
N4 N 0.9405(3) 0.2302(2) 0.2881(3) 0.0607(8) Uani 1 1 d . .
O1 O 0.8068(3) 0.49895(19) 0.29745(19) 0.0586(6) Uani 1 1 d . .
O2 O 0.7644(3) 0.4215(3) 0.1236(2) 0.0905(10) Uani 1 1 d . .
O3 O 0.8775(3) 0.5904(3) 0.2193(3) 0.0960(11) Uani 1 1 d . .
O4 O 0.8768(4) 0.2372(3) 0.2086(3) 0.1102(13) Uani 1 1 d . U
O5 O 0.9120(4) 0.2783(3) 0.3736(3) 0.1082(12) Uani 1 1 d . .
O6 O 1.0465(3) 0.1913(3) 0.2901(3) 0.1002(11) Uani 1 1 d . .
C1 C 0.3801(3) 0.2956(2) 0.3237(2) 0.0398(7) Uani 1 1 d . .
H1A H 0.3804 0.3739 0.3526 0.048 Uiso 1 1 calc R U
H1B H 0.2826 0.2567 0.3090 0.048 Uiso 1 1 calc R U
C2 C 0.4278(3) 0.1799(2) 0.4162(2) 0.0430(7) Uani 1 1 d . .
H2A H 0.5118 0.1537 0.4384 0.052 Uiso 1 1 calc R U
H2B H 0.3700 0.1222 0.3450 0.052 Uiso 1 1 calc R U
C3 C 0.6061(3) 0.3489(2) 0.4672(2) 0.0353(6) Uani 1 1 d . .
C4 C 0.7007(3) 0.3334(3) 0.5445(3) 0.0488(8) Uani 1 1 d . .
H4 H 0.6763 0.2737 0.5580 0.059 Uiso 1 1 calc R U
C5 C 0.8305(4) 0.4061(3) 0.6016(3) 0.0545(9) Uani 1 1 d . .
H5 H 0.8952 0.3957 0.6537 0.065 Uiso 1 1 calc R U
C6 C 0.8654(3) 0.4937(2) 0.5822(3) 0.0474(8) Uani 1 1 d . .
H6 H 0.9549 0.5418 0.6206 0.057 Uiso 1 1 calc R U
C7 C 0.6490(3) 0.4417(2) 0.4546(2) 0.0357(6) Uani 1 1 d . .
H7 H 0.5857 0.4555 0.4044 0.043 Uiso 1 1 calc R U
C8 C 0.3088(3) 0.2898(2) 0.1129(2) 0.0426(7) Uani 1 1 d . .
C9 C 0.1777(4) 0.3086(3) 0.1296(3) 0.0607(9) Uani 1 1 d . .
H9 H 0.1492 0.2986 0.1852 0.073 Uiso 1 1 calc R U
C10 C 0.0871(4) 0.3420(4) 0.0660(4) 0.0742(12) Uani 1 1 d . .
H10 H -0.0004 0.3571 0.0801 0.089 Uiso 1 1 calc R U
C11 C 0.1264(5) 0.3529(4) -0.0180(3) 0.0749(12) Uani 1 1 d . .
H11 H 0.0646 0.3737 -0.0627 0.090 Uiso 1 1 calc R U
C12 C 0.2538(5) 0.3336(4) -0.0363(3) 0.0821(13) Uani 1 1 d . .
H12 H 0.2795 0.3407 -0.0942 0.099 Uiso 1 1 calc R U
C13 C 0.3474(4) 0.3034(3) 0.0294(3) 0.0628(10) Uani 1 1 d . .
H13 H 0.4367 0.2923 0.0170 0.075 Uiso 1 1 calc R U
C14 C 0.3775(4) 0.1000(3) 0.1352(3) 0.0545(9) Uani 1 1 d . .
C15 C 0.4801(6) 0.0399(3) 0.1379(4) 0.0831(14) Uani 1 1 d . .
H15 H 0.5771 0.0754 0.1668 0.100 Uiso 1 1 calc R U
C16 C 0.4421(9) -0.0731(4) 0.0982(5) 0.117(2) Uani 1 1 d . .
H16 H 0.5128 -0.1132 0.1033 0.140 Uiso 1 1 calc R U
C17 C 0.3007(10) -0.1257(4) 0.0514(4) 0.117(2) Uani 1 1 d . .
H17 H 0.2749 -0.2023 0.0214 0.140 Uiso 1 1 calc R U
C18 C 0.1985(8) -0.0671(4) 0.0486(5) 0.123(2) Uani 1 1 d . .
H18 H 0.1018 -0.1031 0.0173 0.148 Uiso 1 1 calc R U
C19 C 0.2365(5) 0.0465(3) 0.0922(4) 0.0930(16) Uani 1 1 d . .
H19 H 0.1649 0.0869 0.0920 0.112 Uiso 1 1 calc R U
C20 C 0.2316(4) 0.0642(3) 0.4771(4) 0.0626(11) Uani 1 1 d . .
C21 C 0.2367(6) 0.0209(4) 0.5490(5) 0.0924(16) Uani 1 1 d . .
H21 H 0.2950 0.0613 0.6208 0.111 Uiso 1 1 calc R U
C22 C 0.1560(8) -0.0825(5) 0.5160(8) 0.136(3) Uani 1 1 d . .
H22 H 0.1594 -0.1112 0.5658 0.163 Uiso 1 1 calc R U
C23 C 0.0729(8) -0.1418(5) 0.4130(9) 0.155(4) Uani 1 1 d . .
H23 H 0.0207 -0.2122 0.3916 0.186 Uiso 1 1 calc R U
C24 C 0.0627(5) -0.1013(4) 0.3380(6) 0.123(3) Uani 1 1 d . .
H24 H 0.0035 -0.1434 0.2667 0.148 Uiso 1 1 calc R U
C25 C 0.1422(4) 0.0042(3) 0.3700(5) 0.0834(14) Uani 1 1 d . .
H25 H 0.1356 0.0338 0.3208 0.100 Uiso 1 1 calc R U
C26 C 0.4522(4) 0.2466(3) 0.6444(3) 0.0542(9) Uani 1 1 d . .
C27 C 0.5524(4) 0.1860(3) 0.6602(3) 0.0698(12) Uani 1 1 d . .
H27 H 0.5496 0.1166 0.6044 0.084 Uiso 1 1 calc R U
C28 C 0.6566(5) 0.2293(5) 0.7596(4) 0.0933(16) Uani 1 1 d . .
H28 H 0.7247 0.1888 0.7696 0.112 Uiso 1 1 calc R U
C29 C 0.6620(6) 0.3283(6) 0.8418(4) 0.1107(19) Uani 1 1 d . .
H29 H 0.7334 0.3565 0.9080 0.133 Uiso 1 1 calc R U
C30 C 0.5625(7) 0.3868(5) 0.8276(4) 0.1105(19) Uani 1 1 d . .
H30 H 0.5635 0.4543 0.8855 0.133 Uiso 1 1 calc R U
C31 C 0.4591(5) 0.3477(3) 0.7282(3) 0.0753(12) Uani 1 1 d . .
H31 H 0.3943 0.3905 0.7185 0.090 Uiso 1 1 calc R U

loop_
_atom_site_aniso_label
_atom_site_aniso_U_11
_atom_site_aniso_U_22
_atom_site_aniso_U_33
_atom_site_aniso_U_23
_atom_site_aniso_U_13
_atom_site_aniso_U_12
Ag1 0.04262(16) 0.0806(2) 0.0720(2) 0.04000(17) 0.01947(14) 0.01265(14)
Ag2 0.05734(17) 0.03966(14) 0.06954(19) 0.03297(13) 0.01738(13) 0.01297(11)
P1 0.0406(4) 0.0423(4) 0.0394(4) 0.0208(3) 0.0094(3) 0.0087(3)
P2 0.0544(5) 0.0358(4) 0.0560(5) 0.0288(4) 0.0238(4) 0.0137(4)
N1 0.0415(14) 0.0457(14) 0.0437(14) 0.0283(12) 0.0042(11) -0.0028(11)
N2 0.0412(14) 0.0317(12) 0.0423(13) 0.0189(11) 0.0071(11) 0.0076(10)
N3 0.0443(16) 0.075(2) 0.0600(19) 0.0426(17) 0.0098(14) 0.0130(15)
N4 0.0517(19) 0.0606(18) 0.060(2) 0.0200(16) 0.0133(16) 0.0104(15)
O1 0.0740(17) 0.0609(14) 0.0505(13) 0.0334(12) 0.0185(12) 0.0149(12)
O2 0.091(2) 0.110(2) 0.0478(16) 0.0209(17) 0.0181(15) -0.0001(19)
O3 0.085(2) 0.110(2) 0.114(3) 0.089(2) -0.0009(19) -0.0088(18)
O4 0.080(2) 0.183(4) 0.078(2) 0.060(2) 0.0206(18) 0.065(2)
O5 0.143(3) 0.107(3) 0.095(3) 0.050(2) 0.058(2) 0.042(2)
O6 0.0472(17) 0.110(2) 0.154(3) 0.074(2) 0.0150(19) 0.0276(17)
C1 0.0364(15) 0.0416(15) 0.0377(15) 0.0192(13) 0.0046(13) 0.0003(12)
C2 0.0472(18) 0.0362(15) 0.0452(17) 0.0198(13) 0.0127(14) 0.0016(13)
C3 0.0369(15) 0.0347(14) 0.0370(15) 0.0196(12) 0.0095(12) 0.0059(12)
C4 0.0502(19) 0.0476(17) 0.0581(19) 0.0367(16) 0.0075(16) 0.0062(15)
C5 0.0476(19) 0.0562(19) 0.064(2) 0.0408(18) -0.0037(16) 0.0052(15)
C6 0.0421(17) 0.0435(17) 0.0524(19) 0.0253(15) -0.0001(15) 0.0021(14)
C7 0.0366(15) 0.0355(14) 0.0366(15) 0.0199(12) 0.0059(12) 0.0069(12)
C8 0.0437(17) 0.0414(16) 0.0423(16) 0.0213(14) 0.0075(14) 0.0057(13)
C9 0.0436(19) 0.091(3) 0.065(2) 0.051(2) 0.0149(17) 0.0173(19)
C10 0.053(2) 0.103(3) 0.085(3) 0.057(3) 0.016(2) 0.030(2)
C11 0.070(3) 0.094(3) 0.073(3) 0.056(2) 0.003(2) 0.018(2)
C12 0.101(4) 0.114(4) 0.067(3) 0.067(3) 0.029(3) 0.044(3)
C13 0.070(2) 0.076(2) 0.061(2) 0.041(2) 0.028(2) 0.028(2)
C14 0.080(3) 0.0436(17) 0.0398(17) 0.0196(15) 0.0158(17) 0.0113(18)
C15 0.115(4) 0.064(2) 0.101(3) 0.049(2) 0.059(3) 0.042(3)
C16 0.204(7) 0.066(3) 0.120(5) 0.052(3) 0.086(5) 0.065(4)
C17 0.236(8) 0.045(3) 0.058(3) 0.018(2) 0.039(4) 0.013(4)
C18 0.162(6) 0.061(3) 0.098(4) 0.030(3) -0.024(4) -0.030(3)
C19 0.091(3) 0.051(2) 0.102(4) 0.028(3) -0.017(3) -0.008(2)
C20 0.061(2) 0.0412(17) 0.115(3) 0.045(2) 0.056(2) 0.0255(17)
C21 0.113(4) 0.072(3) 0.157(5) 0.082(3) 0.092(4) 0.045(3)
C22 0.152(7) 0.090(4) 0.269(10) 0.129(5) 0.147(7) 0.066(4)
C23 0.113(5) 0.060(3) 0.348(13) 0.102(5) 0.152(7) 0.040(3)
C24 0.077(3) 0.049(3) 0.209(7) 0.021(3) 0.064(4) -0.001(2)
C25 0.061(2) 0.045(2) 0.140(4) 0.032(2) 0.045(3) 0.0081(19)
C26 0.065(2) 0.064(2) 0.057(2) 0.0390(18) 0.0296(18) 0.0302(18)
C27 0.091(3) 0.090(3) 0.070(2) 0.057(2) 0.043(2) 0.055(3)
C28 0.093(3) 0.152(5) 0.089(3) 0.087(4) 0.039(3) 0.070(4)
C29 0.105(4) 0.160(6) 0.076(3) 0.060(4) 0.012(3) 0.056(4)
C30 0.128(5) 0.115(4) 0.069(3) 0.027(3) 0.014(3) 0.044(4)
C31 0.083(3) 0.077(3) 0.066(3) 0.030(2) 0.017(2) 0.035(2)

loop_
_atom_type_symbol
_atom_type_description
_atom_type_scat_dispersion_real
_atom_type_scat_dispersion_imag
_atom_type_scat_source
C C 0.0033 0.0016 'International Tables Vol C Tables 4.2.6.8 and 6.1.1.4'
H H 0.0000 0.0000 'International Tables Vol C Tables 4.2.6.8 and 6.1.1.4'
N N 0.0061 0.0033 'International Tables Vol C Tables 4.2.6.8 and 6.1.1.4'
O O 0.0106 0.0060 'International Tables Vol C Tables 4.2.6.8 and 6.1.1.4'
P P 0.1023 0.0942 'International Tables Vol C Tables 4.2.6.8 and 6.1.1.4'
Ag Ag -0.8971 1.1015 'International Tables Vol C Tables 4.2.6.8 and 6.1.1.4'

loop_
_geom_angle_atom_site_label_1
_geom_angle_atom_site_label_2
_geom_angle_atom_site_label_3
_geom_angle
_geom_angle_site_symmetry_3
O4 Ag1 P1 137.19(11) .
O4 Ag1 O1 95.01(13) .
P1 Ag1 O1 127.47(7) .
N2 Ag2 P2 134.81(7) 2_666
C8 P1 C14 106.10(16) .
C8 P1 C1 103.09(14) .
C14 P1 C1 102.32(15) .
C8 P1 Ag1 116.47(11) .
C14 P1 Ag1 114.20(13) .
C1 P1 Ag1 113.12(10) .
C26 P2 C20 105.75(19) .
C26 P2 C2 104.29(15) .
C20 P2 C2 101.63(15) .
C26 P2 Ag2 113.24(11) 2_666
C20 P2 Ag2 121.15(12) 2_666
C2 P2 Ag2 108.99(11) 2_666
C3 N1 C1 121.2(2) .
C3 N1 C2 122.1(2) .
C1 N1 C2 116.7(2) .
C6 N2 C7 118.6(3) .
C6 N2 Ag2 124.6(2) .
C7 N2 Ag2 116.64(19) .
O3 N3 O2 123.3(4) .
O3 N3 O1 118.8(3) .
O2 N3 O1 117.8(3) .
O5 N4 O6 117.5(4) .
O5 N4 O4 119.0(4) .
O6 N4 O4 122.5(4) .
N3 O1 Ag1 100.5(2) .
N4 O4 Ag1 117.0(3) .
N1 C1 P1 111.9(2) .
N1 C1 H1A 109.2 .
P1 C1 H1A 109.2 .
N1 C1 H1B 109.2 .
P1 C1 H1B 109.2 .
H1A C1 H1B 107.9 .
N1 C2 P2 113.9(2) .
N1 C2 H2A 108.8 .
P2 C2 H2A 108.8 .
N1 C2 H2B 108.8 .
P2 C2 H2B 108.8 .
H2A C2 H2B 107.7 .
N1 C3 C4 122.7(3) .
N1 C3 C7 120.8(3) .
C4 C3 C7 116.4(3) .
C5 C4 C3 119.7(3) .
C5 C4 H4 120.2 .
C3 C4 H4 120.2 .
C6 C5 C4 120.0(3) .
C6 C5 H5 120.0 .
C4 C5 H5 120.0 .
N2 C6 C5 121.7(3) .
N2 C6 H6 119.2 .
C5 C6 H6 119.2 .
N2 C7 C3 123.6(3) .
N2 C7 H7 118.2 .
C3 C7 H7 118.2 .
C9 C8 C13 118.2(3) .
C9 C8 P1 123.6(3) .
C13 C8 P1 118.2(3) .
C8 C9 C10 121.3(4) .
C8 C9 H9 119.3 .
C10 C9 H9 119.3 .
C11 C10 C9 119.4(4) .
C11 C10 H10 120.3 .
C9 C10 H10 120.3 .
C12 C11 C10 120.1(4) .
C12 C11 H11 120.0 .
C10 C11 H11 120.0 .
C11 C12 C13 120.9(4) .
C11 C12 H12 119.6 .
C13 C12 H12 119.6 .
C8 C13 C12 120.0(4) .
C8 C13 H13 120.0 .
C12 C13 H13 120.0 .
C15 C14 C19 118.7(4) .
C15 C14 P1 118.6(3) .
C19 C14 P1 122.6(3) .
C14 C15 C16 120.7(5) .
C14 C15 H15 119.7 .
C16 C15 H15 119.7 .
C17 C16 C15 119.7(6) .
C17 C16 H16 120.1 .
C15 C16 H16 120.1 .
C18 C17 C16 120.0(5) .
C18 C17 H17 120.0 .
C16 C17 H17 120.0 .
C17 C18 C19 120.1(6) .
C17 C18 H18 119.9 .
C19 C18 H18 119.9 .
C14 C19 C18 120.7(5) .
C14 C19 H19 119.7 .
C18 C19 H19 119.7 .
C21 C20 C25 119.7(4) .
C21 C20 P2 123.1(4) .
C25 C20 P2 116.8(3) .
C20 C21 C22 120.3(6) .
C20 C21 H21 119.9 .
C22 C21 H21 119.9 .
C23 C22 C21 120.5(7) .
C23 C22 H22 119.8 .
C21 C22 H22 119.8 .
C22 C23 C24 121.4(6) .
C22 C23 H23 119.3 .
C24 C23 H23 119.3 .
C23 C24 C25 119.2(7) .
C23 C24 H24 120.4 .
C25 C24 H24 120.4 .
C20 C25 C24 118.9(5) .
C20 C25 H25 120.6 .
C24 C25 H25 120.6 .
C31 C26 C27 118.7(4) .
C31 C26 P2 117.8(3) .
C27 C26 P2 123.4(3) .
C28 C27 C26 119.5(4) .
C28 C27 H27 120.3 .
C26 C27 H27 120.3 .
C29 C28 C27 121.5(4) .
C29 C28 H28 119.2 .
C27 C28 H28 119.2 .
C28 C29 C30 119.2(5) .
C28 C29 H29 120.4 .
C30 C29 H29 120.4 .
C29 C30 C31 121.0(5) .
C29 C30 H30 119.5 .
C31 C30 H30 119.5 .
C26 C31 C30 120.1(4) .
C26 C31 H31 120.0 .
C30 C31 H31 120.0 .

loop_
_geom_bond_atom_site_label_1
_geom_bond_atom_site_label_2
_geom_bond_distance
_geom_bond_site_symmetry_2
Ag1 O4 2.288(3) .
Ag1 P1 2.3530(11) .
Ag1 O1 2.433(3) .
Ag2 N2 2.259(2) .
Ag2 P2 2.3889(10) 2_666
P1 C8 1.813(3) .
P1 C14 1.817(3) .
P1 C1 1.863(3) .
P2 C26 1.802(4) .
P2 C20 1.819(3) .
P2 C2 1.867(3) .
P2 Ag2 2.3889(10) 2_666
N1 C3 1.388(4) .
N1 C1 1.452(4) .
N1 C2 1.464(4) .
N2 C6 1.332(4) .
N2 C7 1.342(4) .
N3 O3 1.221(4) .
N3 O2 1.235(4) .
N3 O1 1.269(4) .
N4 O5 1.209(4) .
N4 O6 1.217(4) .
N4 O4 1.218(4) .
C1 H1A 0.9800 .
C1 H1B 0.9800 .
C2 H2A 0.9800 .
C2 H2B 0.9800 .
C3 C4 1.388(4) .
C3 C7 1.402(4) .
C4 C5 1.380(4) .
C4 H4 0.9400 .
C5 C6 1.374(4) .
C5 H5 0.9400 .
C6 H6 0.9400 .
C7 H7 0.9400 .
C8 C9 1.380(5) .
C8 C13 1.386(5) .
C9 C10 1.387(5) .
C9 H9 0.9400 .
C10 C11 1.376(6) .
C10 H10 0.9400 .
C11 C12 1.352(6) .
C11 H11 0.9400 .
C12 C13 1.393(5) .
C12 H12 0.9400 .
C13 H13 0.9400 .
C14 C15 1.372(5) .
C14 C19 1.373(6) .
C15 C16 1.393(6) .
C15 H15 0.9400 .
C16 C17 1.375(9) .
C16 H16 0.9400 .
C17 C18 1.355(8) .
C17 H17 0.9400 .
C18 C19 1.396(6) .
C18 H18 0.9400 .
C19 H19 0.9400 .
C20 C21 1.377(6) .
C20 C25 1.409(6) .
C21 C22 1.389(7) .
C21 H21 0.9400 .
C22 C23 1.348(11) .
C22 H22 0.9400 .
C23 C24 1.385(11) .
C23 H23 0.9400 .
C24 C25 1.412(6) .
C24 H24 0.9400 .
C25 H25 0.9400 .
C26 C31 1.376(5) .
C26 C27 1.398(5) .
C27 C28 1.395(6) .
C27 H27 0.9400 .
C28 C29 1.353(7) .
C28 H28 0.9400 .
C29 C30 1.365(7) .
C29 H29 0.9400 .
C30 C31 1.398(6) .
C30 H30 0.9400 .
C31 H31 0.9400 .
